data_7031147
loop_
_publ_author_name
'Lad, Jeetan'
'Harrisson, Simon'
'Mantovani, Giuseppe'
'Haddleton, David M.'

_publ_section_title
;
 Copper mediated living radical polymerisation: interactions between
 monomer and catalystBased on the presentation given at Dalton Discussion
 No. 6, 9?11th September 2003, University of York, UK.
;
_journal_issue 21
_journal_name_full 'Dalton Transactions'
_journal_page_first 4175
_journal_paper_doi 10.1039/b303888b
_journal_year 2003
_chemical_formula_sum 'C16 H20 Br Cu N4'
_chemical_formula_weight 411.81
_chemical_name_systematic
;
?
;
_space_group_IT_number 70
_symmetry_cell_setting orthorhombic
_symmetry_space_group_name_Hall 'F 2 2 -1d'
_symmetry_space_group_name_H-M 'F d d d :1'
_atom_sites_solution_hydrogens geom
_atom_sites_solution_primary direct
_atom_sites_solution_secondary difmap
_audit_creation_method SHELXL-97
_cell_angle_alpha 90.00
_cell_angle_beta 90.00
_cell_angle_gamma 90.00
_cell_formula_units_Z 16
_cell_length_a 12.6388(19)
_cell_length_b 22.178(6)
_cell_length_c 25.069(6)
_cell_measurement_reflns_used 5457
_cell_measurement_temperature 180(2)
_cell_measurement_theta_max 20
_cell_measurement_theta_min 3
_cell_volume 7027(3)
_computing_cell_refinement 'SAINT (Siemens, 1995)'
_computing_data_collection 'SMART (Siemens, 1994)'
_computing_data_reduction 'SAINT (Siemens, 1995)'
_computing_molecular_graphics 'SHELXTL (Sheldrick, 1997)'
_computing_publication_material 'SHELXTL (Sheldrick, 1997)'
_computing_structure_refinement 'SHELXL-97 (Sheldrick, 1997)'
_computing_structure_solution 'SHELXS-97 (Sheldrick, 1990)'
_diffrn_ambient_temperature 180(2)
_diffrn_detector_area_resol_mean 8.192
_diffrn_measured_fraction_theta_full 0.927
_diffrn_measured_fraction_theta_max 0.927
_diffrn_measurement_device_type 'Siemens SMART diffractometer'
_diffrn_measurement_method '\w scans'
_diffrn_radiation_monochromator graphite
_diffrn_radiation_source 'normal-focus sealed tube'
_diffrn_radiation_type MoK\a
_diffrn_radiation_wavelength 0.71073
_diffrn_reflns_av_R_equivalents 0.0354
_diffrn_reflns_av_sigmaI/netI 0.0309
_diffrn_reflns_limit_h_max 14
_diffrn_reflns_limit_h_min -16
_diffrn_reflns_limit_k_max 29
_diffrn_reflns_limit_k_min -29
_diffrn_reflns_limit_l_max 33
_diffrn_reflns_limit_l_min -26
_diffrn_reflns_number 10498
_diffrn_reflns_theta_full 29.05
_diffrn_reflns_theta_max 29.05
_diffrn_reflns_theta_min 2.02
_diffrn_standards_decay_% nil
_exptl_absorpt_coefficient_mu 3.519
_exptl_absorpt_correction_T_max 0.93
_exptl_absorpt_correction_T_min 0.63
_exptl_absorpt_correction_type multi-scan
_exptl_absorpt_process_details 'SADABS (Sheldrick, 1996)'
_exptl_crystal_colour brown
_exptl_crystal_density_diffrn 1.557
_exptl_crystal_density_method 'not measured'
_exptl_crystal_description block
_exptl_crystal_F_000 3328
_exptl_crystal_size_max 0.40
_exptl_crystal_size_mid 0.20
_exptl_crystal_size_min 0.20
_refine_diff_density_max 0.344
_refine_diff_density_min -0.265
_refine_diff_density_rms 0.061
_refine_ls_abs_structure_details 'Flack H D (1983), Acta Cryst. A39, 876-881'
_refine_ls_abs_structure_Flack -10(10)
_refine_ls_extinction_coef 0.00029(3)
_refine_ls_extinction_expression Fc^*^=kFc[1+0.001xFc^2^\l^3^/sin(2\q)]^-1/4^
_refine_ls_extinction_method SHELXL
_refine_ls_goodness_of_fit_ref 0.986
_refine_ls_hydrogen_treatment mixed
_refine_ls_matrix_type full
_refine_ls_number_parameters 102
_refine_ls_number_reflns 2190
_refine_ls_number_restraints 0
_refine_ls_restrained_S_all 0.986
_refine_ls_R_factor_all 0.0554
_refine_ls_R_factor_gt 0.0288
_refine_ls_shift/su_max 0.002
_refine_ls_shift/su_mean 0.000
_refine_ls_structure_factor_coef Fsqd
_refine_ls_weighting_details 'calc w=1/[\s^2^(Fo^2^)+(0.0286P)^2^+7.6832P] where P=(Fo^2^+2Fc^2^)/3'
_refine_ls_weighting_scheme calc
_refine_ls_wR_factor_gt 0.0583
_refine_ls_wR_factor_ref 0.0660
_reflns_number_gt 1517
_reflns_number_total 2190
_reflns_threshold_expression >2sigma(I)
_cod_data_source_file b303888b.txt
_cod_data_source_block gm3f
_cod_depositor_comments
;
The following automatic conversions were performed:

'_symmetry_cell_setting' value 'Orthorhombic' changed to
'orthorhombic' according to
/usr/data/users/saulius/automatic-downloads/retrospective/RSC/lib/dictionaries/cif_core.dic
dictionary named 'cif_core.dic' version 2.4.2 from 2011-04-26.

Automatic conversion script
Id: cif_fix_values 2281 2013-09-26 08:29:07Z andrius 
;
_cod_original_sg_symbol_H-M Fddd
_cod_database_code 7031147

loop_
_symmetry_equiv_pos_as_xyz
'x, y, z'
'-x, -y, z'
'-x, y, -z'
'x, -y, -z'
'-x+1/4, -y+1/4, -z+1/4'
'x+1/4, y+1/4, -z+1/4'
'x+1/4, -y+1/4, z+1/4'
'-x+1/4, y+1/4, z+1/4'
'x, y+1/2, z+1/2'
'-x, -y+1/2, z+1/2'
'-x, y+1/2, -z+1/2'
'x, -y+1/2, -z+1/2'
'-x+1/4, -y+3/4, -z+3/4'
'x+1/4, y+3/4, -z+3/4'
'x+1/4, -y+3/4, z+3/4'
'-x+1/4, y+3/4, z+3/4'
'x+1/2, y, z+1/2'
'-x+1/2, -y, z+1/2'
'-x+1/2, y, -z+1/2'
'x+1/2, -y, -z+1/2'
'-x+3/4, -y+1/4, -z+3/4'
'x+3/4, y+1/4, -z+3/4'
'x+3/4, -y+1/4, z+3/4'
'-x+3/4, y+1/4, z+3/4'
'x+1/2, y+1/2, z'
'-x+1/2, -y+1/2, z'
'-x+1/2, y+1/2, -z'
'x+1/2, -y+1/2, -z'
'-x+3/4, -y+3/4, -z+1/4'
'x+3/4, y+3/4, -z+1/4'
'x+3/4, -y+3/4, z+1/4'
'-x+3/4, y+3/4, z+1/4'

loop_
_atom_site_label
_atom_site_type_symbol
_atom_site_fract_x
_atom_site_fract_y
_atom_site_fract_z
_atom_site_U_iso_or_equiv
_atom_site_adp_type
_atom_site_occupancy
_atom_site_symmetry_multiplicity
_atom_site_calc_flag
_atom_site_refinement_flags
_atom_site_disorder_assembly
_atom_site_disorder_group
Cu1 Cu 0.0000 0.5000 0.805955(16) 0.03862(13) Uani 1 2 d S . .
Br1 Br 0.2500 0.2500 0.7500 0.03301(12) Uani 1 4 d S . .
Br2 Br 0.5000 0.5000 1.0000 0.04620(14) Uani 1 4 d S . .
N01 N 0.13529(13) 0.47300(7) 0.84291(7) 0.0286(4) Uani 1 1 d . . .
C02 C 0.19372(18) 0.49822(10) 0.88154(10) 0.0368(5) Uani 1 1 d . . .
H02A H 0.1698 0.5351 0.8966 0.044 Uiso 1 1 calc R . .
C03 C 0.28617(19) 0.47384(12) 0.90060(10) 0.0414(6) Uani 1 1 d . . .
H03A H 0.3252 0.4936 0.9279 0.050 Uiso 1 1 calc R . .
C04 C 0.32130(17) 0.41998(11) 0.87922(10) 0.0413(6) Uani 1 1 d . . .
H04A H 0.3854 0.4023 0.8913 0.050 Uiso 1 1 calc R . .
C05 C 0.26194(16) 0.39235(10) 0.84006(9) 0.0363(5) Uani 1 1 d . . .
H05A H 0.2840 0.3550 0.8252 0.044 Uiso 1 1 calc R . .
C06 C 0.16990(15) 0.41975(8) 0.82271(8) 0.0276(4) Uani 1 1 d . . .
C07 C 0.10179(16) 0.39262(9) 0.78231(9) 0.0330(5) Uani 1 1 d . A .
H07A H 0.1199 0.3550 0.7667 0.040 Uiso 1 1 calc R . .
N08 N 0.01805(13) 0.41993(8) 0.76818(8) 0.0383(4) Uani 1 1 d . . .
C09A C -0.0555(3) 0.38570(19) 0.73346(18) 0.0404(11) Uiso 0.681(8) 1 d P A 1
H09A H -0.1128 0.3678 0.7552 0.049 Uiso 0.681(8) 1 calc PR A 1
H09B H -0.0171 0.3527 0.7153 0.049 Uiso 0.681(8) 1 calc PR A 1
C10A C -0.1019(4) 0.42883(18) 0.69229(19) 0.0596(15) Uiso 0.681(8) 1 d P A 1
H10A H -0.1490 0.4066 0.6683 0.089 Uiso 0.681(8) 1 calc PR A 1
H10B H -0.0446 0.4472 0.6716 0.089 Uiso 0.681(8) 1 calc PR A 1
H10C H -0.1421 0.4605 0.7105 0.089 Uiso 0.681(8) 1 calc PR A 1
C09B C -0.0410(7) 0.4016(4) 0.7187(4) 0.040(2) Uiso 0.319(8) 1 d P A 2
H09C H -0.0108 0.4221 0.6871 0.048 Uiso 0.319(8) 1 calc PR A 2
H09D H -0.0351 0.3575 0.7133 0.048 Uiso 0.319(8) 1 calc PR A 2
C10B C -0.1544(7) 0.4191(4) 0.7258(4) 0.063(3) Uiso 0.319(8) 1 d P A 2
H10D H -0.1951 0.4063 0.6945 0.094 Uiso 0.319(8) 1 calc PR A 2
H10E H -0.1595 0.4630 0.7297 0.094 Uiso 0.319(8) 1 calc PR A 2
H10F H -0.1829 0.3995 0.7578 0.094 Uiso 0.319(8) 1 calc PR A 2

loop_
_atom_site_aniso_label
_atom_site_aniso_U_11
_atom_site_aniso_U_22
_atom_site_aniso_U_33
_atom_site_aniso_U_23
_atom_site_aniso_U_13
_atom_site_aniso_U_12
Cu1 0.0336(2) 0.0372(2) 0.0450(3) 0.000 0.000 0.01831(17)
Br1 0.0393(2) 0.01784(18) 0.0418(3) 0.000 0.000 0.000
Br2 0.0259(2) 0.0636(3) 0.0491(3) 0.000 0.000 0.000
N01 0.0274(9) 0.0260(8) 0.0325(10) 0.0004(7) 0.0018(7) 0.0075(7)
C02 0.0370(12) 0.0322(11) 0.0413(12) -0.0037(11) -0.0016(10) 0.0072(10)
C03 0.0368(12) 0.0475(13) 0.0398(14) -0.0011(11) -0.0064(10) 0.0011(11)
C04 0.0305(12) 0.0514(14) 0.0421(14) 0.0080(12) -0.0018(10) 0.0138(10)
C05 0.0352(12) 0.0361(11) 0.0376(13) 0.0055(9) 0.0063(10) 0.0142(9)
C06 0.0255(10) 0.0257(10) 0.0316(11) 0.0048(9) 0.0062(8) 0.0064(8)
C07 0.0332(11) 0.0268(10) 0.0389(13) -0.0015(9) 0.0053(9) 0.0055(8)
N08 0.0310(10) 0.0420(10) 0.0417(11) -0.0079(9) -0.0031(8) 0.0069(8)

loop_
_atom_type_symbol
_atom_type_description
_atom_type_scat_dispersion_real
_atom_type_scat_dispersion_imag
_atom_type_scat_source
C C 0.0033 0.0016 'International Tables Vol C Tables 4.2.6.8 and 6.1.1.4'
H H 0.0000 0.0000 'International Tables Vol C Tables 4.2.6.8 and 6.1.1.4'
N N 0.0061 0.0033 'International Tables Vol C Tables 4.2.6.8 and 6.1.1.4'
Cu Cu 0.3201 1.2651 'International Tables Vol C Tables 4.2.6.8 and 6.1.1.4'
Br Br -0.2901 2.4595 'International Tables Vol C Tables 4.2.6.8 and 6.1.1.4'

loop_
_geom_angle_atom_site_label_1
_geom_angle_atom_site_label_2
_geom_angle_atom_site_label_3
_geom_angle
_geom_angle_site_symmetry_1
_geom_angle_site_symmetry_3
N08 Cu1 N08 124.25(12) 2_565 .
N08 Cu1 N01 81.97(7) 2_565 2_565
N08 Cu1 N01 124.44(7) . 2_565
N08 Cu1 N01 124.44(7) 2_565 .
N08 Cu1 N01 81.97(7) . .
N01 Cu1 N01 125.83(10) 2_565 .
C02 N01 C06 117.07(18) . .
C02 N01 Cu1 132.01(14) . .
C06 N01 Cu1 110.92(13) . .
N01 C02 C03 123.8(2) . .
C02 C03 C04 118.6(2) . .
C05 C04 C03 119.0(2) . .
C04 C05 C06 119.1(2) . .
N01 C06 C05 122.4(2) . .
N01 C06 C07 115.31(17) . .
C05 C06 C07 122.25(19) . .
N08 C07 C06 119.27(19) . .
C07 N08 C09A 116.2(2) . .
C07 N08 C09B 121.0(3) . .
C09A N08 C09B 20.9(4) . .
C07 N08 Cu1 112.43(15) . .
C09A N08 Cu1 130.76(18) . .
C09B N08 Cu1 124.6(3) . .
N08 C09A C10A 108.5(3) . .
C10B C09B N08 107.9(7) . .

loop_
_geom_bond_atom_site_label_1
_geom_bond_atom_site_label_2
_geom_bond_distance
_geom_bond_site_symmetry_2
Cu1 N08 2.0254(19) 2_565
Cu1 N08 2.0255(19) .
Cu1 N01 2.0348(17) 2_565
Cu1 N01 2.0348(17) .
N01 C02 1.340(3) .
N01 C06 1.357(2) .
C02 C03 1.373(3) .
C03 C04 1.382(3) .
C04 C05 1.379(3) .
C05 C06 1.383(3) .
C06 C07 1.459(3) .
C07 N08 1.270(3) .
N08 C09A 1.482(4) .
N08 C09B 1.503(8) .
C09A C10A 1.525(6) .
C09B C10B 1.496(13) .
